data_1517591
loop_
_publ_author_name
'Shi-Yao Yang'
'Hong-Bo Yuan'
'Xiao-Bin Xu'
'Rong-Bin Huang'

_publ_section_title
;
 Influential factors on assembly of first-row transition metal
 coordination polymers
;
_journal_name_full
;
Inorganica Chimica Acta
;
_journal_page_first 53
_journal_page_last 62
_journal_volume 403
_journal_year 2013
_chemical_formula_moiety 'C10 H11 Mn N O5 S'
_chemical_formula_sum 'C10 H11 Mn N O5 S'
_chemical_formula_weight 312.20
_space_group_IT_number 15
_symmetry_cell_setting monoclinic
_symmetry_space_group_name_Hall '-C 2yc'
_symmetry_space_group_name_H-M 'C 1 2/c 1'
_atom_sites_solution_hydrogens geom
_atom_sites_solution_primary direct
_atom_sites_solution_secondary difmap
_cell_angle_alpha 90.00
_cell_angle_beta 99.020(5)
_cell_angle_gamma 90.00
_cell_formula_units_Z 8
_cell_length_a 11.8527(6)
_cell_length_b 18.2900(7)
_cell_length_c 11.4991(6)
_cell_measurement_temperature 299(2)
_cell_volume 2462.0(2)
_computing_cell_refinement
;
CrysAlis RED, Oxford Diffraction Ltd., Version 1.171.31.8
;
_computing_data_collection
;
CrysAlis CCD, Oxford Diffraction Ltd., Version 1.171.31.8
;
_computing_data_reduction
;
CrysAlis RED, Oxford Diffraction Ltd., Version 1.171.31.8
;
_computing_molecular_graphics 'ORTEP-II (Johnson, 1976)'
_computing_publication_material 'SHELXL-97 (Sheldrick, 1997)'
_computing_structure_refinement 'SHELXL-97 (Sheldrick, 1997)'
_computing_structure_solution 'SHELXS-97 (Sheldrick, 1997)'
_diffrn_ambient_temperature 299(2)
_diffrn_detector_area_resol_mean 16.1903
_diffrn_measured_fraction_theta_full 0.987
_diffrn_measured_fraction_theta_max 0.910
_diffrn_measurement_device_type 'Gemini S Ultra CrysAlis CCD, Oxford'
_diffrn_measurement_method 'CrysAlis RED, Oxford Diffraction'
_diffrn_radiation_monochromator graphite
_diffrn_radiation_source 'fine-focus sealed tube'
_diffrn_radiation_type MoK\a
_diffrn_radiation_wavelength 0.71073
_diffrn_reflns_av_R_equivalents 0.0759
_diffrn_reflns_av_sigmaI/netI 0.2602
_diffrn_reflns_limit_h_max 17
_diffrn_reflns_limit_h_min -17
_diffrn_reflns_limit_k_max 26
_diffrn_reflns_limit_k_min -26
_diffrn_reflns_limit_l_max 17
_diffrn_reflns_limit_l_min -14
_diffrn_reflns_number 11022
_diffrn_reflns_theta_full 26.00
_diffrn_reflns_theta_max 32.65
_diffrn_reflns_theta_min 3.90
_diffrn_standards_decay_% 0
_diffrn_standards_interval_count 0
_diffrn_standards_interval_time 0
_diffrn_standards_number 0
_exptl_absorpt_coefficient_mu 1.253
_exptl_absorpt_correction_T_max 0.7877
_exptl_absorpt_correction_T_min 0.7050
_exptl_absorpt_correction_type multi-scan
_exptl_absorpt_process_details
;
CrysAlis RED, Oxford Diffraction Ltd., Version 1.171.31.8
Empirical absorption correction using spherical harmonics,
 implemented in SCALE3 ABSPACK scaling algorithm.
;
_exptl_crystal_colour 'pale yellow'
_exptl_crystal_density_diffrn 1.685
_exptl_crystal_density_method 'not measured'
_exptl_crystal_description rod
_exptl_crystal_F_000 1272
_exptl_crystal_size_max 0.30
_exptl_crystal_size_mid 0.24
_exptl_crystal_size_min 0.20
_refine_diff_density_max 0.904
_refine_diff_density_min -0.778
_refine_diff_density_rms 0.209
_refine_ls_extinction_method none
_refine_ls_goodness_of_fit_ref 0.847
_refine_ls_hydrogen_treatment constr
_refine_ls_matrix_type full
_refine_ls_number_parameters 165
_refine_ls_number_reflns 4108
_refine_ls_number_restraints 6
_refine_ls_restrained_S_all 0.853
_refine_ls_R_factor_all 0.1229
_refine_ls_R_factor_gt 0.0456
_refine_ls_shift/su_max 0.000
_refine_ls_shift/su_mean 0.000
_refine_ls_structure_factor_coef Fsqd
_refine_ls_weighting_details 'calc w=1/[\s^2^(Fo^2^)+(0.0852P)^2^+0.0000P] where P=(Fo^2^+2Fc^2^)/3'
_refine_ls_weighting_scheme calc
_refine_ls_wR_factor_gt 0.1125
_refine_ls_wR_factor_ref 0.1780
_reflns_number_gt 1520
_reflns_number_total 4108
_reflns_threshold_expression >2sigma(I)
_cod_data_source_file ICA-2013-403-53-62-2.cif
_cod_data_source_block '[Mn(tdc)(dma)]n'
_cod_original_sg_symbol_H-M 'C 2/c'
_cod_database_code 1517591

loop_
_symmetry_equiv_pos_as_xyz
'x, y, z'
'-x, y, -z+1/2'
'x+1/2, y+1/2, z'
'-x+1/2, y+1/2, -z+1/2'
'-x, -y, -z'
'x, -y, z-1/2'
'-x+1/2, -y+1/2, -z'
'x+1/2, -y+1/2, z-1/2'

loop_
_atom_site_label
_atom_site_type_symbol
_atom_site_fract_x
_atom_site_fract_y
_atom_site_fract_z
_atom_site_U_iso_or_equiv
_atom_site_adp_type
_atom_site_occupancy
_atom_site_symmetry_multiplicity
_atom_site_calc_flag
_atom_site_refinement_flags
Mn1 Mn 0.0000 0.26951(5) 0.2500 0.0200(3) Uani 1 2 d S
Mn2 Mn 0.2500 0.2500 0.5000 0.0202(3) Uani 1 2 d S
O1 O 0.1284(3) 0.35047(17) 0.2273(3) 0.0370(9) Uani 1 1 d .
O2 O 0.2804(3) 0.31270(16) 0.3539(3) 0.0289(8) Uani 1 1 d .
O3 O 0.2733(3) 0.64929(16) 0.1010(3) 0.0357(9) Uani 1 1 d .
O4 O 0.3860(3) 0.68260(16) 0.2680(3) 0.0295(8) Uani 1 1 d .
O5 O 0.0604(3) 0.27544(18) 0.4498(3) 0.0263(8) Uani 1 1 d .
C1 C 0.2772(4) 0.4337(2) 0.2878(4) 0.0271(11) Uani 1 1 d .
C2 C 0.3600(5) 0.4609(3) 0.3713(5) 0.0409(15) Uani 1 1 d .
H2A H 0.3956 0.4345 0.4359 0.049 Uiso 1 1 calc R
C3 C 0.3855(5) 0.5343(3) 0.3478(5) 0.0412(15) Uani 1 1 d .
H3A H 0.4399 0.5617 0.3963 0.049 Uiso 1 1 calc R
C4 C 0.3241(4) 0.5610(2) 0.2494(4) 0.0286(11) Uani 1 1 d .
C5 C 0.2249(4) 0.3594(2) 0.2891(4) 0.0241(10) Uani 1 1 d .
C6 C 0.3279(4) 0.6364(2) 0.2006(4) 0.0249(11) Uani 1 1 d .
C7 C 0.0010(5) 0.3123(3) 0.5096(6) 0.0465(16) Uani 1 1 d .
C8 C 0.0058(6) 0.3950(3) 0.5157(6) 0.058(2) Uani 1 1 d .
H8A H 0.0381 0.4136 0.4501 0.087 Uiso 1 1 calc R
H8B H 0.0523 0.4098 0.5878 0.087 Uiso 1 1 calc R
H8C H -0.0700 0.4141 0.5130 0.087 Uiso 1 1 calc R
C9 C -0.1409(7) 0.3181(6) 0.6476(8) 0.105(3) Uani 1 1 d U
H9A H -0.1299 0.3700 0.6421 0.158 Uiso 1 1 calc R
H9B H -0.1227 0.3032 0.7283 0.158 Uiso 1 1 calc R
H9C H -0.2192 0.3063 0.6183 0.158 Uiso 1 1 calc R
C10 C -0.0679(6) 0.1986(4) 0.5719(7) 0.067(2) Uani 1 1 d .
H10A H -0.0154 0.1810 0.5227 0.100 Uiso 1 1 calc R
H10B H -0.1438 0.1828 0.5405 0.100 Uiso 1 1 calc R
H10C H -0.0469 0.1796 0.6501 0.100 Uiso 1 1 calc R
S1 S 0.23210(12) 0.49671(6) 0.18136(12) 0.0334(3) Uani 1 1 d .
N1 N -0.0643(5) 0.2790(4) 0.5755(5) 0.0631(17) Uani 1 1 d .

loop_
_atom_site_aniso_label
_atom_site_aniso_U_11
_atom_site_aniso_U_22
_atom_site_aniso_U_33
_atom_site_aniso_U_23
_atom_site_aniso_U_13
_atom_site_aniso_U_12
Mn1 0.0198(5) 0.0134(4) 0.0257(6) 0.000 -0.0001(4) 0.000
Mn2 0.0245(5) 0.0152(4) 0.0198(5) 0.0016(4) -0.0001(4) 0.0014(4)
O1 0.034(2) 0.0298(18) 0.042(2) 0.0137(16) -0.0113(17) -0.0108(16)
O2 0.0277(19) 0.0210(15) 0.036(2) 0.0070(14) -0.0013(15) 0.0030(14)
O3 0.045(2) 0.0199(16) 0.038(2) 0.0042(15) -0.0076(17) -0.0024(15)
O4 0.0326(19) 0.0213(15) 0.034(2) 0.0015(14) 0.0037(16) -0.0143(14)
O5 0.0239(17) 0.0305(17) 0.0249(19) -0.0007(14) 0.0050(14) 0.0035(15)
C1 0.027(3) 0.016(2) 0.037(3) 0.007(2) -0.001(2) -0.0028(19)
C2 0.052(4) 0.027(2) 0.036(3) 0.014(2) -0.017(3) -0.012(3)
C3 0.043(3) 0.024(2) 0.048(3) 0.006(2) -0.021(3) -0.013(2)
C4 0.026(3) 0.021(2) 0.036(3) 0.007(2) -0.002(2) -0.004(2)
C5 0.028(3) 0.021(2) 0.024(3) 0.0105(19) 0.005(2) -0.008(2)
C6 0.022(2) 0.019(2) 0.034(3) 0.002(2) 0.006(2) -0.0001(19)
C7 0.028(3) 0.059(4) 0.046(4) -0.008(3) -0.015(3) 0.013(3)
C8 0.069(5) 0.044(3) 0.053(4) -0.016(3) -0.020(4) 0.025(3)
C9 0.065(5) 0.159(7) 0.100(6) -0.032(5) 0.039(4) 0.013(5)
C10 0.057(5) 0.073(5) 0.074(5) 0.014(4) 0.019(4) -0.010(4)
S1 0.0427(8) 0.0200(5) 0.0321(7) 0.0080(5) -0.0110(6) -0.0083(5)
N1 0.045(3) 0.111(5) 0.035(3) 0.005(3) 0.013(3) 0.018(3)

loop_
_atom_type_symbol
_atom_type_description
_atom_type_scat_dispersion_real
_atom_type_scat_dispersion_imag
_atom_type_scat_source
C C 0.0033 0.0016 'International Tables Vol C Tables 4.2.6.8 and 6.1.1.4'
H H 0.0000 0.0000 'International Tables Vol C Tables 4.2.6.8 and 6.1.1.4'
N N 0.0061 0.0033 'International Tables Vol C Tables 4.2.6.8 and 6.1.1.4'
O O 0.0106 0.0060 'International Tables Vol C Tables 4.2.6.8 and 6.1.1.4'
S S 0.1246 0.1234 'International Tables Vol C Tables 4.2.6.8 and 6.1.1.4'
Mn Mn 0.3368 0.7283 'International Tables Vol C Tables 4.2.6.8 and 6.1.1.4'

loop_
_geom_angle_atom_site_label_1
_geom_angle_atom_site_label_2
_geom_angle_atom_site_label_3
_geom_angle
_geom_angle_site_symmetry_1
_geom_angle_site_symmetry_3
O4 Mn1 O4 82.67(19) 3_445 4_545
O4 Mn1 O1 174.36(14) 3_445 .
O4 Mn1 O1 91.73(14) 4_545 .
O4 Mn1 O1 91.73(14) 3_445 2
O4 Mn1 O1 174.36(14) 4_545 2
O1 Mn1 O1 93.9(2) . 2
O4 Mn1 O5 92.35(12) 3_445 .
O4 Mn1 O5 91.70(12) 4_545 .
O1 Mn1 O5 88.50(13) . .
O1 Mn1 O5 87.82(12) 2 .
O4 Mn1 O5 91.70(12) 3_445 2
O4 Mn1 O5 92.35(12) 4_545 2
O1 Mn1 O5 87.82(12) . 2
O1 Mn1 O5 88.50(13) 2 2
O5 Mn1 O5 174.60(16) . 2
O2 Mn2 O2 180.0 7_556 .
O2 Mn2 O3 86.66(13) 7_556 4_545
O2 Mn2 O3 93.34(13) . 4_545
O2 Mn2 O3 93.34(13) 7_556 6_566
O2 Mn2 O3 86.66(13) . 6_566
O3 Mn2 O3 180.000(1) 4_545 6_566
O2 Mn2 O5 88.40(12) 7_556 7_556
O2 Mn2 O5 91.60(12) . 7_556
O3 Mn2 O5 90.00(12) 4_545 7_556
O3 Mn2 O5 90.00(12) 6_566 7_556
O2 Mn2 O5 91.60(12) 7_556 .
O2 Mn2 O5 88.40(12) . .
O3 Mn2 O5 90.00(12) 4_545 .
O3 Mn2 O5 90.00(12) 6_566 .
O5 Mn2 O5 180.0 7_556 .
C5 O1 Mn1 127.8(3) . .
C5 O2 Mn2 134.9(3) . .
C6 O3 Mn2 131.0(3) . 4
C6 O4 Mn1 137.0(3) . 3
C7 O5 Mn2 125.9(3) . .
C7 O5 Mn1 117.4(3) . .
Mn2 O5 Mn1 112.56(14) . .
C2 C1 C5 125.6(4) . .
C2 C1 S1 111.8(3) . .
C5 C1 S1 122.5(3) . .
C1 C2 C3 111.5(4) . .
C1 C2 H2A 124.3 . .
C3 C2 H2A 124.3 . .
C4 C3 C2 113.8(4) . .
C4 C3 H3A 123.1 . .
C2 C3 H3A 123.1 . .
C3 C4 C6 127.6(4) . .
C3 C4 S1 111.1(3) . .
C6 C4 S1 121.2(3) . .
O2 C5 O1 126.4(4) . .
O2 C5 C1 116.5(4) . .
O1 C5 C1 117.0(4) . .
O3 C6 O4 126.0(4) . .
O3 C6 C4 118.6(4) . .
O4 C6 C4 115.4(4) . .
O5 C7 N1 120.0(6) . .
O5 C7 C8 122.8(7) . .
N1 C7 C8 117.1(7) . .
C7 C8 H8A 109.5 . .
C7 C8 H8B 109.5 . .
H8A C8 H8B 109.5 . .
C7 C8 H8C 109.5 . .
H8A C8 H8C 109.5 . .
H8B C8 H8C 109.5 . .
N1 C9 H9A 109.5 . .
N1 C9 H9B 109.5 . .
H9A C9 H9B 109.5 . .
N1 C9 H9C 109.5 . .
H9A C9 H9C 109.5 . .
H9B C9 H9C 109.5 . .
N1 C10 H10A 109.5 . .
N1 C10 H10B 109.5 . .
H10A C10 H10B 109.5 . .
N1 C10 H10C 109.5 . .
H10A C10 H10C 109.5 . .
H10B C10 H10C 109.5 . .
C1 S1 C4 91.7(2) . .
C7 N1 C10 117.6(6) . .
C7 N1 C9 124.0(7) . .
C10 N1 C9 118.3(7) . .

loop_
_geom_bond_atom_site_label_1
_geom_bond_atom_site_label_2
_geom_bond_distance
_geom_bond_site_symmetry_2
Mn1 O4 2.117(3) 3_445
Mn1 O4 2.117(3) 4_545
Mn1 O1 2.169(3) .
Mn1 O1 2.169(3) 2
Mn1 O5 2.299(3) .
Mn1 O5 2.299(3) 2
Mn2 O2 2.111(3) 7_556
Mn2 O2 2.111(3) .
Mn2 O3 2.172(3) 4_545
Mn2 O3 2.172(3) 6_566
Mn2 O5 2.279(3) 7_556
Mn2 O5 2.279(3) .
O1 C5 1.259(5) .
O2 C5 1.251(5) .
O3 C6 1.246(5) .
O3 Mn2 2.172(3) 4
O4 C6 1.274(5) .
O4 Mn1 2.117(3) 3
O5 C7 1.254(7) .
C1 C2 1.355(6) .
C1 C5 1.494(6) .
C1 S1 1.706(4) .
C2 C3 1.412(7) .
C2 H2A 0.9300 .
C3 C4 1.337(7) .
C3 H3A 0.9300 .
C4 C6 1.493(6) .
C4 S1 1.707(5) .
C7 N1 1.314(9) .
C7 C8 1.516(9) .
C8 H8A 0.9600 .
C8 H8B 0.9600 .
C8 H8C 0.9600 .
C9 N1 1.503(10) .
C9 H9A 0.9600 .
C9 H9B 0.9600 .
C9 H9C 0.9600 .
C10 N1 1.472(10) .
C10 H10A 0.9600 .
C10 H10B 0.9600 .
C10 H10C 0.9600 .
